data_7052967
loop_
_publ_author_name
'Tang, Yongxing'
'Yang, Hongwei'
'Shen, Jianhua'
'Wu, Bo'
'Ju, Xuehai'
'Lu, Chunxu'
'Cheng, Guangbin'

_publ_section_title
;
 Synthesis and characterization of 1,1&#x2032;-azobis(5-methyltetrazole)
;
_journal_issue 12
_journal_name_full 'New Journal of Chemistry'
_journal_page_first 2447
_journal_paper_doi 10.1039/c2nj40731k
_journal_volume 36
_journal_year 2012
_chemical_formula_moiety 'C4 H6 N10'
_chemical_formula_sum 'C4 H6 N10'
_chemical_formula_weight 194.19
_chemical_name_systematic
;
?
;
_space_group_IT_number 19
_symmetry_cell_setting orthorhombic
_symmetry_space_group_name_Hall 'P 2ac 2ab'
_symmetry_space_group_name_H-M 'P 21 21 21'
_atom_sites_solution_hydrogens geom
_atom_sites_solution_primary direct
_atom_sites_solution_secondary difmap
_audit_creation_method SHELXL-97
_cell_angle_alpha 90.00
_cell_angle_beta 90.00
_cell_angle_gamma 90.00
_cell_formula_units_Z 4
_cell_length_a 7.0325(17)
_cell_length_b 9.9190(12)
_cell_length_c 12.4750(6)
_cell_measurement_reflns_used 2537
_cell_measurement_temperature 291(2)
_cell_measurement_theta_max 23.52
_cell_measurement_theta_min 2.11
_cell_volume 870.2(2)
_computing_cell_refinement SMART
_computing_data_collection 'SMART (Bruker, 2000)'
_computing_data_reduction 'SAINT (Bruker, 2000)'
_computing_molecular_graphics SHELXTL
_computing_publication_material SHELXTL
_computing_structure_refinement SHELXTL
_computing_structure_solution 'SHELXTL (Bruker, 2000)'
_diffrn_ambient_temperature 291(2)
_diffrn_measured_fraction_theta_full 0.994
_diffrn_measured_fraction_theta_max 0.994
_diffrn_measurement_device_type 'Bruker Smart Apex CCD'
_diffrn_measurement_method 'phi and omega scans'
_diffrn_radiation_monochromator graphite
_diffrn_radiation_source 'sealed tube'
_diffrn_radiation_type MoK\a
_diffrn_radiation_wavelength 0.71073
_diffrn_reflns_av_R_equivalents 0.0417
_diffrn_reflns_av_sigmaI/netI 0.0222
_diffrn_reflns_limit_h_max 8
_diffrn_reflns_limit_h_min -8
_diffrn_reflns_limit_k_max 12
_diffrn_reflns_limit_k_min -12
_diffrn_reflns_limit_l_max 15
_diffrn_reflns_limit_l_min -15
_diffrn_reflns_number 8144
_diffrn_reflns_theta_full 26.00
_diffrn_reflns_theta_max 26.00
_diffrn_reflns_theta_min 3.27
_exptl_absorpt_coefficient_mu 0.113
_exptl_absorpt_correction_T_max 0.8
_exptl_absorpt_correction_T_min 0.7
_exptl_absorpt_correction_type multi-scan
_exptl_absorpt_process_details 'SADABS; Bruker, 2000'
_exptl_crystal_density_diffrn 1.482
_exptl_crystal_density_method 'not measured'
_exptl_crystal_F_000 400
_exptl_crystal_size_max 0.24
_exptl_crystal_size_mid 0.20
_exptl_crystal_size_min 0.18
_refine_diff_density_max 0.110
_refine_diff_density_min -0.109
_refine_diff_density_rms 0.028
_refine_ls_abs_structure_details 'Flack H D (1983), Acta Cryst. A39, 876-881'
_refine_ls_abs_structure_Flack 0(3)
_refine_ls_extinction_method none
_refine_ls_goodness_of_fit_ref 1.049
_refine_ls_hydrogen_treatment constr
_refine_ls_matrix_type full
_refine_ls_number_parameters 130
_refine_ls_number_reflns 1704
_refine_ls_number_restraints 0
_refine_ls_restrained_S_all 1.049
_refine_ls_R_factor_all 0.0320
_refine_ls_R_factor_gt 0.0310
_refine_ls_shift/su_max 0.139
_refine_ls_shift/su_mean 0.001
_refine_ls_structure_factor_coef Fsqd
_refine_ls_weighting_details 'calc w=1/[\s^2^(Fo^2^)+(0.0300P)^2^+0.1400P] where P=(Fo^2^+2Fc^2^)/3'
_refine_ls_weighting_scheme calc
_refine_ls_wR_factor_gt 0.0745
_refine_ls_wR_factor_ref 0.0751
_reflns_number_gt 1649
_reflns_number_total 1704
_reflns_threshold_expression >2sigma(I)
_cod_data_source_file c2nj40731k.txt
_cod_data_source_block 1
_cod_depositor_comments
;
The following automatic conversions were performed:

'_symmetry_cell_setting' value 'Orthorhombic' changed to
'orthorhombic' according to
/home/saulius/struct/CIF-dictionaries/cif_core.dic dictionary named
'cif_core.dic' version 2.4.2 from 2011-04-26.

Automatic conversion script
Id: cif_fix_values 1891 2012-01-12 08:04:46Z andrius 
;
_cod_original_sg_symbol_H-M 'P2(1)2(1)2(1) '
_cod_database_code 7052967

loop_
_symmetry_equiv_pos_as_xyz
'x, y, z'
'-x+1/2, -y, z+1/2'
'-x, y+1/2, -z+1/2'
'x+1/2, -y+1/2, -z'

loop_
_atom_site_label
_atom_site_type_symbol
_atom_site_fract_x
_atom_site_fract_y
_atom_site_fract_z
_atom_site_U_iso_or_equiv
_atom_site_adp_type
_atom_site_occupancy
_atom_site_symmetry_multiplicity
_atom_site_calc_flag
_atom_site_refinement_flags
N5 N 0.09522(17) 0.86215(12) 0.09337(10) 0.0435(3) Uani 1 1 d .
N4 N 0.24095(17) 0.90058(12) 0.02601(10) 0.0423(3) Uani 1 1 d .
N6 N 0.15985(18) 0.81087(12) 0.17664(10) 0.0428(3) Uani 1 1 d .
C1 C 0.2131(2) 0.95154(14) -0.07333(11) 0.0464(4) Uani 1 1 d .
N7 N 0.01508(17) 0.77273(12) 0.24495(10) 0.0422(3) Uani 1 1 d .
C3 C 0.0434(2) 0.70141(14) 0.33573(12) 0.0465(4) Uani 1 1 d .
N3 N 0.4295(2) 0.90167(15) 0.05030(11) 0.0560(3) Uani 1 1 d .
N8 N -0.17212(19) 0.80377(14) 0.23360(12) 0.0557(4) Uani 1 1 d .
N9 N -0.2514(2) 0.75023(15) 0.31654(14) 0.0652(4) Uani 1 1 d .
N1 N 0.3804(2) 0.98225(13) -0.11220(11) 0.0570(4) Uani 1 1 d .
N2 N 0.5101(2) 0.95019(16) -0.03374(13) 0.0630(4) Uani 1 1 d .
N10 N -0.1227(2) 0.68560(14) 0.38134(12) 0.0597(4) Uani 1 1 d .
C4 C 0.2292(3) 0.65073(19) 0.37371(14) 0.0631(5) Uani 1 1 d .
H4A H 0.2349 0.6573 0.4504 0.095 Uiso 1 1 calc R
H4B H 0.3293 0.7037 0.3427 0.095 Uiso 1 1 calc R
H4C H 0.2440 0.5582 0.3526 0.095 Uiso 1 1 calc R
C2 C 0.0270(3) 0.9644(2) -0.12694(14) 0.0687(5) Uani 1 1 d .
H2A H 0.0435 1.0073 -0.1953 0.103 Uiso 1 1 calc R
H2B H -0.0566 1.0178 -0.0833 0.103 Uiso 1 1 calc R
H2C H -0.0272 0.8765 -0.1371 0.103 Uiso 1 1 calc R

loop_
_atom_site_aniso_label
_atom_site_aniso_U_11
_atom_site_aniso_U_22
_atom_site_aniso_U_33
_atom_site_aniso_U_23
_atom_site_aniso_U_13
_atom_site_aniso_U_12
N5 0.0451(7) 0.0436(6) 0.0418(6) 0.0009(5) -0.0003(6) -0.0001(5)
N4 0.0425(6) 0.0415(6) 0.0431(6) 0.0018(5) 0.0015(5) -0.0019(5)
N6 0.0457(6) 0.0416(6) 0.0411(6) -0.0004(5) 0.0007(5) -0.0013(5)
C1 0.0578(10) 0.0397(7) 0.0418(7) 0.0008(6) 0.0040(7) 0.0000(7)
N7 0.0429(6) 0.0407(6) 0.0430(6) -0.0013(5) 0.0014(5) -0.0020(5)
C3 0.0585(9) 0.0406(7) 0.0405(7) -0.0012(6) 0.0043(7) -0.0034(6)
N3 0.0448(7) 0.0626(8) 0.0606(8) 0.0022(7) -0.0018(6) -0.0064(6)
N8 0.0449(7) 0.0585(8) 0.0638(9) 0.0043(7) 0.0049(7) 0.0047(6)
N9 0.0548(8) 0.0634(9) 0.0773(10) 0.0037(8) 0.0181(8) 0.0020(8)
N1 0.0658(9) 0.0521(8) 0.0529(8) 0.0010(6) 0.0094(7) -0.0081(7)
N2 0.0550(8) 0.0651(9) 0.0687(9) -0.0014(8) 0.0086(7) -0.0136(7)
N10 0.0676(9) 0.0541(8) 0.0574(8) 0.0051(7) 0.0181(8) -0.0017(7)
C4 0.0682(11) 0.0694(11) 0.0516(9) 0.0106(8) -0.0057(9) 0.0015(9)
C2 0.0667(11) 0.0875(13) 0.0520(9) 0.0122(10) -0.0035(9) 0.0112(10)

loop_
_atom_type_symbol
_atom_type_description
_atom_type_scat_dispersion_real
_atom_type_scat_dispersion_imag
_atom_type_scat_source
C C 0.0033 0.0016 'International Tables Vol C Tables 4.2.6.8 and 6.1.1.4'
H H 0.0000 0.0000 'International Tables Vol C Tables 4.2.6.8 and 6.1.1.4'
N N 0.0061 0.0033 'International Tables Vol C Tables 4.2.6.8 and 6.1.1.4'

loop_
_geom_angle_atom_site_label_1
_geom_angle_atom_site_label_2
_geom_angle_atom_site_label_3
_geom_angle
N6 N5 N4 110.53(12)
C1 N4 N3 110.01(12)
C1 N4 N5 123.64(12)
N3 N4 N5 126.22(12)
N5 N6 N7 111.01(12)
N1 C1 N4 107.25(14)
N1 C1 C2 127.55(14)
N4 C1 C2 125.16(14)
C3 N7 N8 110.42(13)
C3 N7 N6 123.55(13)
N8 N7 N6 126.00(13)
N10 C3 N7 107.21(14)
N10 C3 C4 127.51(14)
N7 C3 C4 125.28(14)
N2 N3 N4 104.53(13)
N9 N8 N7 103.99(14)
N8 N9 N10 112.32(13)
C1 N1 N2 106.18(13)
N3 N2 N1 112.02(14)
C3 N10 N9 106.06(13)
C3 C4 H4A 109.5
C3 C4 H4B 109.5
H4A C4 H4B 109.5
C3 C4 H4C 109.5
H4A C4 H4C 109.5
H4B C4 H4C 109.5
C1 C2 H2A 109.5
C1 C2 H2B 109.5
H2A C2 H2B 109.5
C1 C2 H2C 109.5
H2A C2 H2C 109.5
H2B C2 H2C 109.5

loop_
_geom_bond_atom_site_label_1
_geom_bond_atom_site_label_2
_geom_bond_distance
N5 N6 1.2427(16)
N5 N4 1.3790(17)
N4 C1 1.3526(18)
N4 N3 1.3603(19)
N6 N7 1.3805(17)
C1 N1 1.308(2)
C1 C2 1.476(2)
N7 C3 1.3500(19)
N7 N8 1.3594(18)
C3 N10 1.308(2)
C3 C4 1.478(2)
N3 N2 1.2851(19)
N8 N9 1.290(2)
N9 N10 1.373(2)
N1 N2 1.375(2)
C4 H4A 0.9600
C4 H4B 0.9600
C4 H4C 0.9600
C2 H2A 0.9600
C2 H2B 0.9600
C2 H2C 0.9600
